data_4060502
loop_
_publ_author_name
'Quebatte, Laurent'
'Solari, Euro'
'Scopelliti, Rosario'
'Severin, Kay'

_publ_section_title
;
A Bimetallic Ruthenium Ethylene Complex as a Catalyst Precursor for the Kharasch
;
_journal_name_full Organometallics
_journal_paper_doi 10.1021/om050027x
_journal_year 2005
_chemical_formula_moiety 'C30 H51 Cl4 P Ru2, C7 H8'
_chemical_formula_sum 'C37 H59 Cl4 P Ru2'
_chemical_formula_weight 878.75
_space_group_IT_number 2
_symmetry_cell_setting triclinic
_symmetry_space_group_name_Hall '-P 1'
_symmetry_space_group_name_H-M 'P -1'
_cell_angle_alpha 94.104(5)
_cell_angle_beta 92.837(5)
_cell_angle_gamma 113.374(5)
_cell_formula_units_Z 2
_cell_length_a 9.6834(5)
_cell_length_b 10.1191(6)
_cell_length_c 21.2946(13)
_cell_measurement_temperature 140(2)
_cell_volume 1903.54(18)
_diffrn_ambient_temperature 140(2)
_exptl_crystal_density_diffrn 1.533
_cod_depositor_comments
;
The following automatic conversions were performed:
'_symmetry_cell_setting' value 'Triclinic' changed to 'triclinic'
according to '/home/saulius/struct/CIF-dictionaries/cif_core.dic'
dictionary named 'cif_core.dic' version 2.4.1 from 2010-06-29.

Automatic conversion script
Id: cif_fix_enum 1527 2010-12-29 10:47:43Z saulius 
;
_cod_database_code 4060502

loop_
_symmetry_equiv_pos_as_xyz
'x, y, z'
'-x, -y, -z'

loop_
_atom_site_label
_atom_site_type_symbol
_atom_site_fract_x
_atom_site_fract_y
_atom_site_fract_z
_atom_site_U_iso_or_equiv
_atom_site_adp_type
_atom_site_occupancy
_atom_site_symmetry_multiplicity
_atom_site_calc_flag
_atom_site_refinement_flags
_atom_site_disorder_assembly
_atom_site_disorder_group
Ru1 Ru 0.03916(2) 0.10180(2) -0.217079(9) 0.01309(7) Uani 1 1 d . . .
Ru2 Ru -0.23121(2) -0.01833(2) -0.119185(9) 0.01387(7) Uani 1 1 d . . .
Cl1 Cl -0.10879(7) -0.14133(6) -0.18311(3) 0.01734(14) Uani 1 1 d . . .
Cl2 Cl -0.21673(7) 0.09468(6) -0.21618(3) 0.01729(14) Uani 1 1 d . . .
Cl3 Cl 0.02664(7) 0.16487(7) -0.10069(3) 0.01911(15) Uani 1 1 d . . .
Cl4 Cl 0.25729(7) 0.04999(7) -0.19737(3) 0.01989(15) Uani 1 1 d . . .
P1 P 0.04611(8) 0.04707(7) -0.32391(3) 0.01425(15) Uani 1 1 d . . .
C1 C 0.0811(3) 0.3251(3) -0.23011(13) 0.0216(6) Uani 1 1 d . . .
H1A H 0.0695 0.3473 -0.2741 0.026 Uiso 1 1 calc R . .
H1B H 0.0408 0.3753 -0.1992 0.026 Uiso 1 1 calc R . .
C2 C 0.2162(3) 0.3165(3) -0.21125(13) 0.0194(6) Uani 1 1 d . . .
H2A H 0.2621 0.3618 -0.1684 0.023 Uiso 1 1 calc R . .
H2B H 0.2907 0.3339 -0.2432 0.023 Uiso 1 1 calc R . .
C3 C 0.1945(3) 0.1989(3) -0.36026(12) 0.0178(6) Uani 1 1 d . . .
H3 H 0.1939 0.2891 -0.3381 0.021 Uiso 1 1 calc R . .
C4 C 0.1778(3) 0.2171(3) -0.43102(12) 0.0218(6) Uani 1 1 d . . .
H4A H 0.0746 0.2097 -0.4428 0.026 Uiso 1 1 calc R . .
H4B H 0.1934 0.1391 -0.4564 0.026 Uiso 1 1 calc R . .
C5 C 0.2944(3) 0.3654(3) -0.44518(14) 0.0280(7) Uani 1 1 d . . .
H5A H 0.2840 0.3746 -0.4910 0.034 Uiso 1 1 calc R . .
H5B H 0.2728 0.4427 -0.4222 0.034 Uiso 1 1 calc R . .
C6 C 0.4558(3) 0.3864(3) -0.42611(14) 0.0279(7) Uani 1 1 d . . .
H6A H 0.5250 0.4869 -0.4315 0.034 Uiso 1 1 calc R . .
H6B H 0.4836 0.3203 -0.4542 0.034 Uiso 1 1 calc R . .
C7 C 0.4747(3) 0.3570(3) -0.35756(13) 0.0252(6) Uani 1 1 d . . .
H7A H 0.4647 0.4338 -0.3290 0.030 Uiso 1 1 calc R . .
H7B H 0.5770 0.3595 -0.3484 0.030 Uiso 1 1 calc R . .
C8 C 0.3560(3) 0.2087(3) -0.34473(13) 0.0203(6) Uani 1 1 d . . .
H8A H 0.3690 0.1938 -0.2997 0.024 Uiso 1 1 calc R . .
H8B H 0.3710 0.1313 -0.3708 0.024 Uiso 1 1 calc R . .
C9 C 0.0915(3) -0.1129(3) -0.34807(12) 0.0169(6) Uani 1 1 d . . .
H9 H 0.2035 -0.0784 -0.3398 0.020 Uiso 1 1 calc R . .
C10 C 0.0229(3) -0.2423(3) -0.30868(12) 0.0199(6) Uani 1 1 d . . .
H10A H 0.0571 -0.2102 -0.2635 0.024 Uiso 1 1 calc R . .
H10B H -0.0886 -0.2782 -0.3133 0.024 Uiso 1 1 calc R . .
C11 C 0.0701(4) -0.3655(3) -0.33015(13) 0.0267(7) Uani 1 1 d . . .
H11A H 0.1807 -0.3323 -0.3212 0.032 Uiso 1 1 calc R . .
H11B H 0.0205 -0.4486 -0.3055 0.032 Uiso 1 1 calc R . .
C12 C 0.0281(4) -0.4148(3) -0.40025(13) 0.0278(7) Uani 1 1 d . . .
H12A H -0.0829 -0.4536 -0.4091 0.033 Uiso 1 1 calc R . .
H12B H 0.0618 -0.4929 -0.4123 0.033 Uiso 1 1 calc R . .
C13 C 0.1028(3) -0.2877(3) -0.43903(13) 0.0253(7) Uani 1 1 d . . .
H13A H 0.0726 -0.3198 -0.4845 0.030 Uiso 1 1 calc R . .
H13B H 0.2140 -0.2535 -0.4324 0.030 Uiso 1 1 calc R . .
C14 C 0.0561(3) -0.1635(3) -0.41952(12) 0.0231(6) Uani 1 1 d . . .
H14A H -0.0536 -0.1955 -0.4305 0.028 Uiso 1 1 calc R . .
H14B H 0.1097 -0.0808 -0.4437 0.028 Uiso 1 1 calc R . .
C15 C -0.1283(3) 0.0148(3) -0.37473(12) 0.0177(6) Uani 1 1 d . . .
H15 H -0.1069 -0.0032 -0.4193 0.021 Uiso 1 1 calc R . .
C16 C -0.1714(3) 0.1462(3) -0.37249(13) 0.0196(6) Uani 1 1 d . . .
H16A H -0.1935 0.1682 -0.3290 0.024 Uiso 1 1 calc R . .
H16B H -0.0854 0.2318 -0.3839 0.024 Uiso 1 1 calc R . .
C17 C -0.3097(3) 0.1151(3) -0.41831(14) 0.0272(7) Uani 1 1 d . . .
H17A H -0.3371 0.1996 -0.4156 0.033 Uiso 1 1 calc R . .
H17B H -0.2850 0.0998 -0.4621 0.033 Uiso 1 1 calc R . .
C18 C -0.4437(3) -0.0184(3) -0.40331(15) 0.0302(7) Uani 1 1 d . . .
H18A H -0.5304 -0.0381 -0.4345 0.036 Uiso 1 1 calc R . .
H18B H -0.4739 -0.0004 -0.3609 0.036 Uiso 1 1 calc R . .
C19 C -0.4032(3) -0.1502(3) -0.40503(14) 0.0277(7) Uani 1 1 d . . .
H19A H -0.4895 -0.2342 -0.3927 0.033 Uiso 1 1 calc R . .
H19B H -0.3838 -0.1745 -0.4487 0.033 Uiso 1 1 calc R . .
C20 C -0.2641(3) -0.1216(3) -0.36055(13) 0.0201(6) Uani 1 1 d . . .
H20A H -0.2370 -0.2062 -0.3649 0.024 Uiso 1 1 calc R . .
H20B H -0.2877 -0.1091 -0.3164 0.024 Uiso 1 1 calc R . .
C21 C -0.2644(3) 0.0045(3) -0.01792(12) 0.0176(6) Uani 1 1 d . . .
C22 C -0.3483(3) 0.0659(3) -0.05315(12) 0.0206(6) Uani 1 1 d . . .
H22 H -0.3367 0.1621 -0.0410 0.025 Uiso 1 1 calc R . .
C23 C -0.4479(3) -0.0127(3) -0.10543(13) 0.0192(6) Uani 1 1 d . . .
H23 H -0.5021 0.0320 -0.1278 0.023 Uiso 1 1 calc R . .
C24 C -0.4706(3) -0.1571(3) -0.12623(13) 0.0211(6) Uani 1 1 d . . .
C25 C -0.3866(3) -0.2200(3) -0.09093(13) 0.0229(6) Uani 1 1 d . . .
H25 H -0.3986 -0.3162 -0.1035 0.028 Uiso 1 1 calc R . .
C26 C -0.2858(3) -0.1420(3) -0.03770(12) 0.0201(6) Uani 1 1 d . . .
H26 H -0.2321 -0.1867 -0.0149 0.024 Uiso 1 1 calc R . .
C27 C -0.1522(3) 0.0897(3) 0.03544(13) 0.0277(7) Uani 1 1 d . . .
H27A H -0.1239 0.1932 0.0322 0.042 Uiso 1 1 calc R . .
H27B H -0.0622 0.0682 0.0337 0.042 Uiso 1 1 calc R . .
H27C H -0.1965 0.0641 0.0755 0.042 Uiso 1 1 calc R . .
C28 C -0.5775(3) -0.2334(3) -0.18453(14) 0.0277(7) Uani 1 1 d . . .
H28 H -0.5813 -0.1567 -0.2108 0.033 Uiso 1 1 calc R . .
C29 C -0.7365(3) -0.3131(3) -0.16380(14) 0.0266(7) Uani 1 1 d . . .
H29A H -0.8066 -0.3627 -0.2010 0.040 Uiso 1 1 calc R . .
H29B H -0.7692 -0.2433 -0.1420 0.040 Uiso 1 1 calc R . .
H29C H -0.7353 -0.3842 -0.1351 0.040 Uiso 1 1 calc R . .
C30 C -0.5252(4) -0.3307(3) -0.22513(15) 0.0338(7) Uani 1 1 d . . .
H30A H -0.4237 -0.2742 -0.2373 0.051 Uiso 1 1 calc R . .
H30B H -0.5950 -0.3716 -0.2632 0.051 Uiso 1 1 calc R . .
H30C H -0.5231 -0.4091 -0.2012 0.051 Uiso 1 1 calc R . .
C31 C -0.2658(3) -0.5437(3) -0.14257(14) 0.0248(7) Uani 1 1 d . . .
C32 C -0.1583(4) -0.4714(3) -0.09333(16) 0.0355(8) Uani 1 1 d . . .
H32 H -0.0570 -0.4168 -0.1020 0.043 Uiso 1 1 calc R . .
C33 C -0.1962(5) -0.4773(3) -0.03087(17) 0.0461(9) Uani 1 1 d . . .
H33 H -0.1213 -0.4270 0.0028 0.055 Uiso 1 1 calc R . .
C34 C -0.3448(5) -0.5576(4) -0.01837(18) 0.0482(10) Uani 1 1 d . . .
H34 H -0.3723 -0.5619 0.0239 0.058 Uiso 1 1 calc R . .
C35 C -0.4499(4) -0.6298(4) -0.0672(2) 0.0464(10) Uani 1 1 d . . .
H35 H -0.5512 -0.6847 -0.0588 0.056 Uiso 1 1 calc R . .
C36 C -0.4120(3) -0.6247(3) -0.12809(17) 0.0346(8) Uani 1 1 d . . .
H36 H -0.4872 -0.6775 -0.1613 0.041 Uiso 1 1 calc R . .
C37 C -0.2272(4) -0.5336(4) -0.21028(15) 0.0406(8) Uani 1 1 d . . .
H37A H -0.2825 -0.4850 -0.2320 0.061 Uiso 1 1 calc R . .
H37B H -0.2557 -0.6311 -0.2314 0.061 Uiso 1 1 calc R . .
H37C H -0.1184 -0.4781 -0.2114 0.061 Uiso 1 1 calc R . .

loop_
_atom_site_aniso_label
_atom_site_aniso_U_11
_atom_site_aniso_U_22
_atom_site_aniso_U_33
_atom_site_aniso_U_23
_atom_site_aniso_U_13
_atom_site_aniso_U_12
Ru1 0.01518(13) 0.01251(10) 0.01265(11) 0.00165(8) 0.00063(9) 0.00668(9)
Ru2 0.01633(14) 0.01410(11) 0.01223(12) 0.00124(8) 0.00156(9) 0.00718(9)
Cl1 0.0219(4) 0.0147(3) 0.0180(3) 0.0027(2) 0.0053(3) 0.0094(3)
Cl2 0.0195(4) 0.0199(3) 0.0156(3) 0.0052(3) 0.0025(3) 0.0106(3)
Cl3 0.0196(4) 0.0206(3) 0.0142(3) -0.0007(3) 0.0004(3) 0.0056(3)
Cl4 0.0188(4) 0.0229(3) 0.0203(3) 0.0031(3) -0.0012(3) 0.0110(3)
P1 0.0170(4) 0.0150(3) 0.0125(3) 0.0029(3) 0.0013(3) 0.0080(3)
C1 0.0289(17) 0.0106(11) 0.0249(15) 0.0030(11) 0.0063(13) 0.0068(11)
C2 0.0198(16) 0.0120(12) 0.0221(15) 0.0003(11) 0.0030(12) 0.0020(11)
C3 0.0182(16) 0.0177(12) 0.0182(14) 0.0049(11) 0.0039(12) 0.0072(11)
C4 0.0202(16) 0.0281(14) 0.0165(14) 0.0066(12) 0.0006(12) 0.0083(13)
C5 0.0320(18) 0.0295(15) 0.0250(16) 0.0147(13) 0.0094(14) 0.0121(14)
C6 0.0269(18) 0.0276(15) 0.0249(16) 0.0070(13) 0.0089(14) 0.0049(13)
C7 0.0206(17) 0.0290(15) 0.0227(16) 0.0025(13) 0.0053(13) 0.0063(13)
C8 0.0197(16) 0.0220(13) 0.0184(14) 0.0023(12) -0.0001(12) 0.0078(12)
C9 0.0208(16) 0.0185(12) 0.0161(14) 0.0025(11) 0.0033(12) 0.0125(12)
C10 0.0286(17) 0.0171(12) 0.0181(14) 0.0025(11) 0.0047(13) 0.0132(12)
C11 0.0398(19) 0.0219(14) 0.0259(16) 0.0054(12) 0.0077(14) 0.0194(14)
C12 0.0388(19) 0.0202(13) 0.0280(16) -0.0028(12) 0.0037(15) 0.0165(13)
C13 0.0316(18) 0.0276(14) 0.0202(15) -0.0033(12) 0.0042(14) 0.0163(13)
C14 0.0343(18) 0.0214(13) 0.0169(14) 0.0021(12) 0.0038(13) 0.0145(13)
C15 0.0192(16) 0.0215(13) 0.0139(14) 0.0009(11) -0.0006(12) 0.0102(12)
C16 0.0212(16) 0.0218(13) 0.0182(14) 0.0048(11) -0.0004(12) 0.0109(12)
C17 0.0289(19) 0.0374(16) 0.0234(16) 0.0085(13) 0.0009(14) 0.0210(15)
C18 0.0222(18) 0.0406(17) 0.0306(17) 0.0002(14) -0.0048(14) 0.0168(14)
C19 0.0208(17) 0.0298(15) 0.0287(17) -0.0021(13) -0.0007(14) 0.0073(13)
C20 0.0188(16) 0.0219(13) 0.0193(15) -0.0004(12) -0.0009(12) 0.0087(12)
C21 0.0136(15) 0.0280(14) 0.0141(14) 0.0062(12) 0.0053(12) 0.0102(12)
C22 0.0239(17) 0.0212(13) 0.0194(15) 0.0033(12) 0.0074(13) 0.0111(12)
C23 0.0160(15) 0.0243(13) 0.0223(15) 0.0047(12) 0.0066(13) 0.0122(12)
C24 0.0143(15) 0.0257(14) 0.0203(15) 0.0017(12) 0.0043(12) 0.0047(12)
C25 0.0248(17) 0.0187(13) 0.0233(16) 0.0026(12) 0.0118(14) 0.0055(12)
C26 0.0240(16) 0.0214(13) 0.0195(15) 0.0095(12) 0.0082(13) 0.0120(12)
C27 0.0308(18) 0.0344(16) 0.0169(15) -0.0016(13) 0.0019(14) 0.0127(14)
C28 0.0250(18) 0.0285(15) 0.0262(16) -0.0022(13) 0.0000(14) 0.0083(13)
C29 0.0181(16) 0.0237(14) 0.0331(17) -0.0054(13) -0.0002(14) 0.0048(12)
C30 0.0280(19) 0.0370(17) 0.0281(17) -0.0076(14) 0.0013(15) 0.0062(14)
C31 0.0269(18) 0.0193(13) 0.0320(17) 0.0013(13) 0.0018(15) 0.0134(13)
C32 0.0277(19) 0.0274(15) 0.045(2) -0.0001(15) 0.0060(17) 0.0048(14)
C33 0.066(3) 0.0318(17) 0.036(2) -0.0095(16) -0.014(2) 0.0196(18)
C34 0.080(3) 0.043(2) 0.044(2) 0.0241(18) 0.033(2) 0.043(2)
C35 0.039(2) 0.0394(19) 0.073(3) 0.029(2) 0.022(2) 0.0221(17)
C36 0.0244(18) 0.0228(15) 0.057(2) 0.0091(15) -0.0034(16) 0.0103(13)
C37 0.059(2) 0.0392(18) 0.0336(18) 0.0018(15) 0.0052(18) 0.0309(18)

loop_
_geom_bond_atom_site_label_1
_geom_bond_atom_site_label_2
_geom_bond_distance
_geom_bond_site_symmetry_2
_geom_bond_publ_flag
Ru1 C2 2.159(2) . ?
Ru1 C1 2.172(2) . ?
Ru1 P1 2.3133(7) . ?
Ru1 Cl4 2.3948(6) . ?
Ru1 Cl2 2.4513(7) . ?
Ru1 Cl1 2.4878(6) . ?
Ru1 Cl3 2.5356(6) . ?
Ru2 C25 2.149(3) . ?
Ru2 C23 2.155(2) . ?
Ru2 C24 2.173(3) . ?
Ru2 C26 2.176(2) . ?
Ru2 C22 2.178(2) . ?
Ru2 C21 2.205(2) . ?
Ru2 Cl2 2.4152(6) . ?
Ru2 Cl1 2.4281(6) . ?
Ru2 Cl3 2.4396(7) . ?
P1 C15 1.861(3) . ?
P1 C9 1.884(2) . ?
P1 C3 1.885(2) . ?
C1 C2 1.386(4) . ?
C1 H1A 0.9900 . ?
C1 H1B 0.9900 . ?
C2 H2A 0.9900 . ?
C2 H2B 0.9900 . ?
C3 C4 1.539(3) . ?
C3 C8 1.544(4) . ?
C3 H3 1.0000 . ?
C4 C5 1.540(4) . ?
C4 H4A 0.9900 . ?
C4 H4B 0.9900 . ?
C5 C6 1.521(4) . ?
C5 H5A 0.9900 . ?
C5 H5B 0.9900 . ?
C6 C7 1.527(4) . ?
C6 H6A 0.9900 . ?
C6 H6B 0.9900 . ?
C7 C8 1.539(3) . ?
C7 H7A 0.9900 . ?
C7 H7B 0.9900 . ?
C8 H8A 0.9900 . ?
C8 H8B 0.9900 . ?
C9 C10 1.543(3) . ?
C9 C14 1.547(4) . ?
C9 H9 1.0000 . ?
C10 C11 1.538(3) . ?
C10 H10A 0.9900 . ?
C10 H10B 0.9900 . ?
C11 C12 1.521(4) . ?
C11 H11A 0.9900 . ?
C11 H11B 0.9900 . ?
C12 C13 1.527(4) . ?
C12 H12A 0.9900 . ?
C12 H12B 0.9900 . ?
C13 C14 1.533(3) . ?
C13 H13A 0.9900 . ?
C13 H13B 0.9900 . ?
C14 H14A 0.9900 . ?
C14 H14B 0.9900 . ?
C15 C16 1.541(3) . ?
C15 C20 1.544(3) . ?
C15 H15 1.0000 . ?
C16 C17 1.529(4) . ?
C16 H16A 0.9900 . ?
C16 H16B 0.9900 . ?
C17 C18 1.524(4) . ?
C17 H17A 0.9900 . ?
C17 H17B 0.9900 . ?
C18 C19 1.530(4) . ?
C18 H18A 0.9900 . ?
C18 H18B 0.9900 . ?
C19 C20 1.523(4) . ?
C19 H19A 0.9900 . ?
C19 H19B 0.9900 . ?
C20 H20A 0.9900 . ?
C20 H20B 0.9900 . ?
C21 C22 1.420(3) . ?
C21 C26 1.441(4) . ?
C21 C27 1.487(4) . ?
C22 C23 1.400(4) . ?
C22 H22 0.9500 . ?
C23 C24 1.422(4) . ?
C23 H23 0.9500 . ?
C24 C25 1.432(4) . ?
C24 C28 1.520(4) . ?
C25 C26 1.418(4) . ?
C25 H25 0.9500 . ?
C26 H26 0.9500 . ?
C27 H27A 0.9800 . ?
C27 H27B 0.9800 . ?
C27 H27C 0.9800 . ?
C28 C30 1.513(4) . ?
C28 C29 1.532(4) . ?
C28 H28 1.0000 . ?
C29 H29A 0.9800 . ?
C29 H29B 0.9800 . ?
C29 H29C 0.9800 . ?
C30 H30A 0.9800 . ?
C30 H30B 0.9800 . ?
C30 H30C 0.9800 . ?
C31 C32 1.377(4) . ?
C31 C36 1.390(4) . ?
C31 C37 1.507(4) . ?
C32 C33 1.396(5) . ?
C32 H32 0.9500 . ?
C33 C34 1.394(5) . ?
C33 H33 0.9500 . ?
C34 C35 1.359(5) . ?
C34 H34 0.9500 . ?
C35 C36 1.364(5) . ?
C35 H35 0.9500 . ?
C36 H36 0.9500 . ?
C37 H37A 0.9800 . ?
C37 H37B 0.9800 . ?
C37 H37C 0.9800 . ?
